data_7222734
loop_
_publ_author_name
'Emmerling, F.'
'Roehr, C.'

_publ_section_title
;
 Alkalimetall-Arsenide A3 As7 und A As (A = K, Rb, Cs). Synthesen,
 Kristallstrukturen, Schwingungsspektren
;
_journal_name_full
;
Zeitschrift fuer Naturforschung, Teil B. Anorganische Chemie, Organische 
Chemie (42,1987-)
;
_journal_page_first 963
_journal_page_last 975
_journal_volume 57
_journal_year 2002
_chemical_formula_sum 'As K'
_chemical_name_systematic 'K As'
_space_group_IT_number 19
_symmetry_space_group_name_Hall 'P 2ac 2ab'
_symmetry_space_group_name_H-M 'P 21 21 21'
_cell_angle_alpha 90
_cell_angle_beta 90
_cell_angle_gamma 90
_cell_formula_units_Z 8
_cell_length_a 6.617
_cell_length_b 6.888
_cell_length_c 11.973
_cell_volume 545.704
_citation_journal_id_ASTM ZNBSEN
_cod_data_source_file Emmerling_ZNBSEN_2002_710.cif
_cod_data_source_block As1K1
_cod_original_cell_volume 545.7042
_cod_original_formula_sum 'As1 K1'
_cod_database_code 7222734

loop_
_symmetry_equiv_pos_as_xyz
x,y,z
-x+1/2,-y,z+1/2
x+1/2,-y+1/2,-z
-x,y+1/2,-z+1/2

loop_
_atom_site_label
_atom_site_type_symbol
_atom_site_fract_x
_atom_site_fract_y
_atom_site_fract_z
_atom_site_occupancy
_atom_site_U_iso_or_equiv
K2 K+1 0.6698 0.1536 0.2148 1 0.0
K1 K+1 0.0972 0.1084 0.417 1 0.0
As1 As-1 0.16981 0.17757 0.11286 1 0.0
As2 As-1 0.40674 0.436 0.03237 1 0.0
